data_8104076
loop_
_publ_author_name
'Olbertz, A.'
'Stachel, D.'
'Svoboda, I.'
'Fuess, H.'

_publ_section_title
;
 Crystal structure of copper ultraphosphate, Cu2 P8 O22
;
_journal_name_full 'Zeitschrift fuer Kristallographie (149,1979-)'
_journal_page_first 551
_journal_page_last 552
_journal_volume 211
_journal_year 1996
_chemical_formula_sum 'Cu2 O22 P8'
_chemical_name_systematic 'Cu2 (P8 O22)'
_space_group_IT_number 2
_symmetry_space_group_name_Hall '-P 1'
_symmetry_space_group_name_H-M 'P -1'
_cell_angle_alpha 69.74
_cell_angle_beta 70.79
_cell_angle_gamma 89.73
_cell_formula_units_Z 2
_cell_length_a 9.193
_cell_length_b 9.248
_cell_length_c 10.516
_cell_volume 785.980
_citation_journal_id_ASTM ZEKRDZ
_cod_data_source_file Olbertz_ZEKRDZ_1996_1908.cif
_cod_data_source_block Cu2O22P8
_cod_original_cell_volume 785.9801
_cod_database_code 8104076

loop_
_symmetry_equiv_pos_as_xyz
x,y,z
-x,-y,-z

loop_
_atom_site_label
_atom_site_type_symbol
_atom_site_fract_x
_atom_site_fract_y
_atom_site_fract_z
_atom_site_occupancy
_atom_site_U_iso_or_equiv
P6 P+5 0.59453 0.90084 -0.761 1 0.0
O10 O-2 0.1669 0.3643 0.1203 1 0.0
O9 O-2 0.3482 0.6431 -0.1419 1 0.0
O17 O-2 0.4616 0.266 0.0493 1 0.0
P2 P+5 0.94781 0.58228 -0.22334 1 0.0
O20 O-2 0.5814 0.5276 -0.2509 1 0.0
O22 O-2 0.9715 0.1578 -0.9524 1 0.0
Cu1 Cu+2 0.24469 0.22497 0.01641 1 0.0
O16 O-2 0.9738 0.1824 -0.2007 1 0.0
O6 O-2 0.2054 0.0364 0.19 1 0.0
O12 O-2 0.3035 0.1424 -0.3416 1 0.0
P5 P+5 0.73627 0.58292 -0.38557 1 0.0
Cu2 Cu+2 0.27235 0.72694 -0.49804 1 0.0
O14 O-2 0.0983 0.6757 -0.315 1 0.0
O13 O-2 0.1203 0.7786 -0.5967 1 0.0
P7 P+5 0.40583 0.54921 -0.24878 1 0.0
P4 P+5 0.24272 0.08289 -0.43816 1 0.0
O4 O-2 0.864 0.5341 -0.3181 1 0.0
P8 P+5 0.59377 0.23372 -0.90549 1 0.0
O19 O-2 0.2492 0.2346 -0.5698 1 0.0
O7 O-2 0.4188 0.6509 -0.3963 1 0.0
P1 P+5 0.92126 0.23918 -0.07235 1 0.0
P3 P+5 0.08898 -0.09785 0.28632 1 0.0
O3 O-2 0.4442 0.8029 -0.6856 1 0.0
O15 O-2 0.3068 0.0921 -0.094 1 0.0
O8 O-2 0.9839 0.4146 -0.1391 1 0.0
O1 O-2 0.7398 0.2347 -0.0372 1 0.0
O2 O-2 0.3086 0.3981 -0.1741 1 0.0
O18 O-2 0.7494 0.5264 -0.501 1 0.0
O5 O-2 0.5758 0.0795 -0.7767 1 0.0
O21 O-2 -0.0663 -0.0303 0.3535 1 0.0
O11 O-2 0.3211 0.9649 -0.4857 1 0.0
